data_4032508
loop_
_publ_author_name
'Wang, Bingnan'
'Meng, Yinggao'
'Zhou, Yiming'
'Ren, Linning'
'Wu, Jie'
'Yu, Wenquan'
'Chang, Junbiao'

_publ_section_title
;
 Synthesis of 5-Amino and 3,5-Diamino Substituted 1,2,4-Thiadiazoles by
 I2-Mediated Oxidative N-S Bond Formation.
;
_journal_name_full 'The Journal of organic chemistry'
_journal_paper_doi 10.1021/acs.joc.7b00814
_journal_year 2017
_chemical_formula_sum 'C17 H18 N4 S'
_chemical_formula_weight 310.41
_chemical_name_systematic
; 
 ? 
;
_space_group_IT_number 2
_symmetry_cell_setting triclinic
_symmetry_space_group_name_Hall '-P 1'
_symmetry_space_group_name_H-M 'P -1'
_atom_sites_solution_hydrogens geom
_atom_sites_solution_primary direct
_atom_sites_solution_secondary difmap
_audit_creation_method SHELXL-97
_cell_angle_alpha 89.49(3)
_cell_angle_beta 88.15(3)
_cell_angle_gamma 84.53(3)
_cell_formula_units_Z 4
_cell_length_a 9.4847(19)
_cell_length_b 13.027(3)
_cell_length_c 13.207(3)
_cell_measurement_reflns_used 4644
_cell_measurement_temperature 293(2)
_cell_measurement_theta_max 27.9323
_cell_measurement_theta_min 2.1580
_cell_volume 1623.5(6)
_computing_cell_refinement 'CrystalClear (Rigaku/MSC Inc., 2006)'
_computing_data_collection 'CrystalClear (Rigaku/MSC Inc., 2006)'
_computing_data_reduction 'CrystalClear (Rigaku/MSC Inc., 2006)'
_computing_structure_refinement 'SHELXL-97 (Sheldrick, 1997)'
_computing_structure_solution 'SHELXS-97 (Sheldrick, 1990)'
_diffrn_ambient_temperature 293(2)
_diffrn_detector_area_resol_mean 28.5714
_diffrn_measured_fraction_theta_full 0.967
_diffrn_measured_fraction_theta_max 0.967
_diffrn_measurement_device_type Saturn724
_diffrn_measurement_method dtprofit.ref
_diffrn_radiation_monochromator graphite
_diffrn_radiation_source 'fine-focus sealed tube'
_diffrn_radiation_type MoK\a
_diffrn_radiation_wavelength 0.71073
_diffrn_reflns_av_R_equivalents 0.0222
_diffrn_reflns_av_sigmaI/netI 0.0360
_diffrn_reflns_limit_h_max 12
_diffrn_reflns_limit_h_min -12
_diffrn_reflns_limit_k_max 14
_diffrn_reflns_limit_k_min -17
_diffrn_reflns_limit_l_max 15
_diffrn_reflns_limit_l_min -17
_diffrn_reflns_number 14238
_diffrn_reflns_theta_full 27.93
_diffrn_reflns_theta_max 27.93
_diffrn_reflns_theta_min 1.57
_exptl_absorpt_coefficient_mu 0.201
_exptl_absorpt_correction_T_max 0.9685
_exptl_absorpt_correction_T_min 0.9608
_exptl_absorpt_correction_type multi-scan
_exptl_crystal_colour COLORLESS
_exptl_crystal_density_diffrn 1.270
_exptl_crystal_density_method 'not measured'
_exptl_crystal_description BLOCK
_exptl_crystal_F_000 656
_exptl_crystal_size_max 0.20
_exptl_crystal_size_mid 0.18
_exptl_crystal_size_min 0.16
_refine_diff_density_max 0.266
_refine_diff_density_min -0.276
_refine_diff_density_rms 0.062
_refine_ls_extinction_method none
_refine_ls_goodness_of_fit_ref 1.153
_refine_ls_hydrogen_treatment mixed
_refine_ls_matrix_type full
_refine_ls_number_parameters 403
_refine_ls_number_reflns 7542
_refine_ls_number_restraints 0
_refine_ls_restrained_S_all 1.153
_refine_ls_R_factor_all 0.0703
_refine_ls_R_factor_gt 0.0555
_refine_ls_shift/su_max 0.001
_refine_ls_shift/su_mean 0.000
_refine_ls_structure_factor_coef Fsqd
_refine_ls_weighting_details 'calc w=1/[\s^2^(Fo^2^)+(0.1000P)^2^+0.0000P] where P=(Fo^2^+2Fc^2^)/3'
_refine_ls_weighting_scheme calc
_refine_ls_wR_factor_gt 0.1667
_refine_ls_wR_factor_ref 0.1832
_reflns_number_gt 6124
_reflns_number_total 7542
_reflns_threshold_expression >2sigma(I)
_cod_data_source_file jo7b00814_si_002.cif
_cod_data_source_block a
_cod_depositor_comments
;
The following automatic conversions were performed:

'_symmetry_cell_setting' value 'Triclinic' changed to 'triclinic'
according to
/home/data/users/saulius/crontab/automatic-downloads/rss-feeds/ACS/lib/dictionaries/cif_core.dic
dictionary named 'cif_core.dic' version 2.4.2 from 2011-04-26.

'_exptl_absorpt_correction_type' value 'Multi-scan' changed to
'multi-scan' according to
/home/data/users/saulius/crontab/automatic-downloads/rss-feeds/ACS/lib/dictionaries/cif_core.dic
dictionary named 'cif_core.dic' version 2.4.2 from 2011-04-26.

Automatic conversion script
Id: cif_fix_values 4973 2017-02-22 13:04:09Z antanas 
;
_cod_original_sg_symbol_H-M 'P-1   '
_cod_database_code 4032508

loop_
_symmetry_equiv_pos_as_xyz
'x, y, z'
'-x, -y, -z'

loop_
_atom_site_label
_atom_site_type_symbol
_atom_site_fract_x
_atom_site_fract_y
_atom_site_fract_z
_atom_site_U_iso_or_equiv
_atom_site_adp_type
_atom_site_occupancy
_atom_site_symmetry_multiplicity
_atom_site_calc_flag
_atom_site_refinement_flags
S1 S 0.30796(5) 0.73484(4) 0.85248(4) 0.05099(17) Uani 1 1 d .
S2 S 0.73405(6) 0.24366(4) 0.63832(4) 0.05326(17) Uani 1 1 d .
N1 N 0.60049(17) 0.90870(13) 0.86966(12) 0.0472(4) Uani 1 1 d .
H1N H 0.6330 0.9425 0.8193 0.057 Uiso 1 1 calc R
N2 N 0.44523(16) 0.86169(12) 0.75077(11) 0.0430(4) Uani 1 1 d .
N3 N 0.43604(17) 0.78801(13) 0.91295(12) 0.0487(4) Uani 1 1 d .
N4 N 0.26659(18) 0.79479(13) 0.65815(12) 0.0504(4) Uani 1 1 d .
H2N H 0.2816 0.8336 0.6067 0.060 Uiso 1 1 calc R
N5 N 0.62698(18) -0.02401(13) 0.59955(12) 0.0490(4) Uani 1 1 d .
H3N H 0.5581 -0.0486 0.6327 0.059 Uiso 1 1 calc R
N6 N 0.63081(17) 0.09396(12) 0.73004(11) 0.0446(4) Uani 1 1 d .
N7 N 0.71514(19) 0.13819(13) 0.56898(12) 0.0510(4) Uani 1 1 d .
N8 N 0.65333(19) 0.23364(13) 0.83768(13) 0.0535(4) Uani 1 1 d .
H8 H 0.6190 0.2005 0.8879 0.064 Uiso 1 1 calc R
C1 C 0.7643(2) 0.99341(16) 0.96517(16) 0.0545(5) Uani 1 1 d .
H1 H 0.7869 1.0297 0.9068 0.065 Uiso 1 1 calc R
C2 C 0.8283(3) 1.01177(18) 1.05483(18) 0.0630(6) Uani 1 1 d .
H2 H 0.8931 1.0610 1.0565 0.076 Uiso 1 1 calc R
C3 C 0.7975(2) 0.95821(19) 1.14157(17) 0.0623(6) Uani 1 1 d .
H3 H 0.8394 0.9717 1.2021 0.075 Uiso 1 1 calc R
C4 C 0.7036(3) 0.8844(2) 1.13738(17) 0.0642(6) Uani 1 1 d .
H4 H 0.6827 0.8474 1.1956 0.077 Uiso 1 1 calc R
C5 C 0.6401(2) 0.86417(18) 1.04843(16) 0.0550(5) Uani 1 1 d .
H5 H 0.5794 0.8123 1.0466 0.066 Uiso 1 1 calc R
C6 C 0.66599(19) 0.92059(14) 0.96184(14) 0.0427(4) Uani 1 1 d .
C7 C 0.49234(19) 0.85102(14) 0.84838(14) 0.0419(4) Uani 1 1 d .
C8 C 0.34111(19) 0.80310(14) 0.74160(14) 0.0430(4) Uani 1 1 d .
C9 C 0.1621(2) 0.72234(16) 0.65298(14) 0.0519(5) Uani 1 1 d .
C10 C 0.0203(2) 0.7559(2) 0.67410(15) 0.0596(6) Uani 1 1 d .
C11 C -0.0782(3) 0.6844(3) 0.66607(17) 0.0809(9) Uani 1 1 d .
H11 H -0.1737 0.7059 0.6777 0.097 Uiso 1 1 calc R
C12 C -0.0394(4) 0.5822(3) 0.64130(18) 0.0916(11) Uani 1 1 d .
C13 C 0.1021(5) 0.5516(2) 0.62333(18) 0.0904(10) Uani 1 1 d .
H13 H 0.1294 0.4828 0.6081 0.108 Uiso 1 1 calc R
C14 C 0.2058(3) 0.62037(19) 0.62731(16) 0.0668(7) Uani 1 1 d .
C15 C 0.3590(4) 0.5870(2) 0.6036(2) 0.0908(9) Uani 1 1 d .
H15A H 0.3923 0.6278 0.5486 0.136 Uiso 1 1 calc R
H15B H 0.3691 0.5156 0.5848 0.136 Uiso 1 1 calc R
H15C H 0.4136 0.5961 0.6623 0.136 Uiso 1 1 calc R
C16 C -0.1514(5) 0.5074(3) 0.6325(2) 0.140(2) Uani 1 1 d .
H16A H -0.1070 0.4410 0.6128 0.210 Uiso 1 1 calc R
H16B H -0.2178 0.5322 0.5825 0.210 Uiso 1 1 calc R
H16C H -0.2004 0.5016 0.6968 0.210 Uiso 1 1 calc R
C17 C -0.0246(3) 0.8647(2) 0.7069(2) 0.0778(7) Uani 1 1 d .
H17A H -0.1260 0.8742 0.7145 0.117 Uiso 1 1 calc R
H17B H 0.0067 0.9120 0.6567 0.117 Uiso 1 1 calc R
H17C H 0.0168 0.8774 0.7704 0.117 Uiso 1 1 calc R
C18 C 0.8127(2) -0.06480(18) 0.46803(15) 0.0563(5) Uani 1 1 d .
H18 H 0.8517 -0.0030 0.4782 0.068 Uiso 1 1 calc R
C19 C 0.8760(3) -0.1358(2) 0.39931(18) 0.0718(7) Uani 1 1 d .
H19 H 0.9588 -0.1216 0.3646 0.086 Uiso 1 1 calc R
C20 C 0.8191(3) -0.2271(2) 0.3812(2) 0.0793(8) Uani 1 1 d .
H20 H 0.8632 -0.2744 0.3352 0.095 Uiso 1 1 calc R
C21 C 0.6954(3) -0.2470(2) 0.43256(19) 0.0739(7) Uani 1 1 d .
H21 H 0.6546 -0.3075 0.4199 0.089 Uiso 1 1 calc R
C22 C 0.6321(2) -0.17797(17) 0.50238(17) 0.0579(5) Uani 1 1 d .
H22 H 0.5494 -0.1927 0.5371 0.070 Uiso 1 1 calc R
C23 C 0.6908(2) -0.08616(15) 0.52157(14) 0.0460(4) Uani 1 1 d .
C24 C 0.66022(19) 0.07107(15) 0.62980(14) 0.0436(4) Uani 1 1 d .
C25 C 0.6651(2) 0.18776(14) 0.74671(15) 0.0451(4) Uani 1 1 d .
C26 C 0.6949(2) 0.33519(15) 0.85598(14) 0.0493(5) Uani 1 1 d .
C27 C 0.5922(2) 0.41968(17) 0.85658(16) 0.0542(5) Uani 1 1 d .
C28 C 0.6349(3) 0.51618(17) 0.87835(17) 0.0618(6) Uani 1 1 d .
H28 H 0.5674 0.5729 0.8801 0.074 Uiso 1 1 calc R
C29 C 0.7737(3) 0.53078(17) 0.89744(16) 0.0590(6) Uani 1 1 d .
C30 C 0.8723(3) 0.44517(17) 0.89642(16) 0.0603(6) Uani 1 1 d .
H30 H 0.9662 0.4537 0.9096 0.072 Uiso 1 1 calc R
C31 C 0.8352(2) 0.34675(16) 0.87627(16) 0.0551(5) Uani 1 1 d .
C32 C 0.9451(3) 0.25418(19) 0.8790(2) 0.0746(7) Uani 1 1 d .
H32A H 1.0383 0.2773 0.8765 0.112 Uiso 1 1 calc R
H32B H 0.9345 0.2109 0.8218 0.112 Uiso 1 1 calc R
H32C H 0.9320 0.2158 0.9404 0.112 Uiso 1 1 calc R
C33 C 0.4391(3) 0.4071(2) 0.8360(2) 0.0784(7) Uani 1 1 d .
H33A H 0.4334 0.3734 0.7721 0.118 Uiso 1 1 calc R
H33B H 0.3863 0.4737 0.8340 0.118 Uiso 1 1 calc R
H33C H 0.4002 0.3661 0.8889 0.118 Uiso 1 1 calc R
C34 C 0.8169(3) 0.63657(19) 0.9191(2) 0.0775(7) Uani 1 1 d .
H34A H 0.7611 0.6871 0.8803 0.116 Uiso 1 1 calc R
H34B H 0.9154 0.6389 0.9009 0.116 Uiso 1 1 calc R
H34C H 0.8019 0.6511 0.9900 0.116 Uiso 1 1 calc R

loop_
_atom_site_aniso_label
_atom_site_aniso_U_11
_atom_site_aniso_U_22
_atom_site_aniso_U_33
_atom_site_aniso_U_23
_atom_site_aniso_U_13
_atom_site_aniso_U_12
S1 0.0532(3) 0.0510(3) 0.0514(3) 0.0094(2) -0.0067(2) -0.0179(2)
S2 0.0668(3) 0.0450(3) 0.0502(3) 0.0039(2) 0.0006(2) -0.0179(2)
N1 0.0482(9) 0.0517(9) 0.0436(8) 0.0065(7) -0.0060(7) -0.0136(7)
N2 0.0436(8) 0.0410(8) 0.0453(8) 0.0016(7) -0.0020(6) -0.0080(6)
N3 0.0502(9) 0.0490(9) 0.0489(9) 0.0078(7) -0.0075(7) -0.0136(7)
N4 0.0571(10) 0.0529(10) 0.0443(9) 0.0094(7) -0.0084(7) -0.0201(8)
N5 0.0533(9) 0.0485(9) 0.0472(9) -0.0050(7) 0.0060(7) -0.0178(7)
N6 0.0501(9) 0.0420(8) 0.0420(8) -0.0013(7) 0.0022(7) -0.0074(7)
N7 0.0609(10) 0.0497(9) 0.0447(9) 0.0030(7) -0.0011(7) -0.0176(8)
N8 0.0706(12) 0.0439(9) 0.0469(9) -0.0026(7) 0.0090(8) -0.0138(8)
C1 0.0579(12) 0.0506(11) 0.0568(12) 0.0035(9) -0.0119(9) -0.0118(9)
C2 0.0645(14) 0.0552(13) 0.0718(15) -0.0063(11) -0.0171(11) -0.0127(10)
C3 0.0638(14) 0.0668(14) 0.0555(12) -0.0127(11) -0.0150(10) 0.0040(11)
C4 0.0610(13) 0.0833(17) 0.0484(12) 0.0049(11) -0.0046(10) -0.0062(12)
C5 0.0497(11) 0.0636(13) 0.0527(11) 0.0041(10) -0.0032(9) -0.0108(9)
C6 0.0401(9) 0.0407(9) 0.0468(10) -0.0038(8) -0.0031(7) 0.0005(7)
C7 0.0408(9) 0.0406(9) 0.0442(10) 0.0026(8) -0.0028(7) -0.0036(7)
C8 0.0439(9) 0.0391(9) 0.0466(10) 0.0016(8) -0.0031(8) -0.0062(7)
C9 0.0676(13) 0.0527(11) 0.0393(10) 0.0042(8) -0.0080(9) -0.0254(10)
C10 0.0619(13) 0.0782(16) 0.0431(11) 0.0038(10) -0.0118(9) -0.0266(12)
C11 0.0782(17) 0.121(2) 0.0521(13) -0.0009(14) -0.0050(12) -0.0564(17)
C12 0.133(3) 0.114(3) 0.0417(12) -0.0032(13) 0.0017(15) -0.086(2)
C13 0.162(3) 0.0677(17) 0.0501(13) -0.0028(12) 0.0003(17) -0.058(2)
C14 0.105(2) 0.0548(13) 0.0439(11) 0.0018(10) -0.0023(12) -0.0246(13)
C15 0.118(3) 0.0664(17) 0.084(2) -0.0072(15) 0.0101(18) 0.0063(16)
C16 0.203(4) 0.180(4) 0.0619(17) -0.010(2) 0.010(2) -0.155(4)
C17 0.0624(15) 0.0874(19) 0.0842(17) -0.0044(15) -0.0143(13) -0.0056(13)
C18 0.0599(12) 0.0606(13) 0.0481(11) 0.0008(10) 0.0030(9) -0.0058(10)
C19 0.0767(16) 0.0769(17) 0.0579(14) 0.0043(12) 0.0163(12) 0.0056(13)
C20 0.107(2) 0.0674(16) 0.0589(14) -0.0091(12) 0.0106(14) 0.0121(15)
C21 0.098(2) 0.0568(14) 0.0671(15) -0.0122(12) -0.0079(14) -0.0087(13)
C22 0.0594(13) 0.0549(12) 0.0606(13) -0.0084(10) -0.0042(10) -0.0098(10)
C23 0.0491(10) 0.0500(11) 0.0391(9) 0.0017(8) -0.0067(8) -0.0043(8)
C24 0.0438(9) 0.0439(10) 0.0438(10) 0.0026(8) -0.0028(7) -0.0078(8)
C25 0.0446(10) 0.0409(9) 0.0499(10) 0.0014(8) 0.0007(8) -0.0051(8)
C26 0.0655(13) 0.0409(10) 0.0415(10) -0.0050(8) 0.0044(9) -0.0053(9)
C27 0.0615(13) 0.0498(11) 0.0503(11) -0.0010(9) 0.0070(9) -0.0030(9)
C28 0.0792(16) 0.0437(11) 0.0601(13) -0.0038(10) 0.0054(11) 0.0048(10)
C29 0.0844(16) 0.0465(11) 0.0462(11) -0.0086(9) -0.0007(11) -0.0062(11)
C30 0.0710(14) 0.0535(12) 0.0571(13) -0.0096(10) -0.0096(10) -0.0059(10)
C31 0.0674(13) 0.0466(11) 0.0507(11) -0.0079(9) -0.0032(10) 0.0001(9)
C32 0.0737(16) 0.0571(14) 0.0915(18) -0.0153(13) -0.0125(14) 0.0061(12)
C33 0.0654(15) 0.0703(16) 0.0978(19) 0.0026(15) 0.0037(14) 0.0002(13)
C34 0.110(2) 0.0500(13) 0.0737(16) -0.0128(12) -0.0090(15) -0.0125(13)

loop_
_atom_type_symbol
_atom_type_description
_atom_type_scat_dispersion_real
_atom_type_scat_dispersion_imag
_atom_type_scat_source
C C 0.0033 0.0016 'International Tables Vol C Tables 4.2.6.8 and 6.1.1.4'
H H 0.0000 0.0000 'International Tables Vol C Tables 4.2.6.8 and 6.1.1.4'
N N 0.0061 0.0033 'International Tables Vol C Tables 4.2.6.8 and 6.1.1.4'
S S 0.1246 0.1234 'International Tables Vol C Tables 4.2.6.8 and 6.1.1.4'

loop_
_geom_angle_atom_site_label_1
_geom_angle_atom_site_label_2
_geom_angle_atom_site_label_3
_geom_angle
N3 S1 C8 91.96(9)
N7 S2 C25 91.87(9)
C7 N1 C6 129.22(16)
C7 N1 H1N 115.4
C6 N1 H1N 115.4
C8 N2 C7 108.07(15)
C7 N3 S1 107.04(13)
C8 N4 C9 121.26(16)
C8 N4 H2N 119.4
C9 N4 H2N 119.4
C24 N5 C23 128.32(17)
C24 N5 H3N 115.8
C23 N5 H3N 115.8
C25 N6 C24 108.33(16)
C24 N7 S2 107.08(14)
C25 N8 C26 123.75(16)
C25 N8 H8 118.1
C26 N8 H8 118.1
C2 C1 C6 120.2(2)
C2 C1 H1 119.9
C6 C1 H1 119.9
C3 C2 C1 120.8(2)
C3 C2 H2 119.6
C1 C2 H2 119.6
C4 C3 C2 118.9(2)
C4 C3 H3 120.5
C2 C3 H3 120.5
C3 C4 C5 121.1(2)
C3 C4 H4 119.4
C5 C4 H4 119.4
C4 C5 C6 120.4(2)
C4 C5 H5 119.8
C6 C5 H5 119.8
C5 C6 C1 118.53(18)
C5 C6 N1 124.11(18)
C1 C6 N1 117.36(17)
N3 C7 N1 124.49(17)
N3 C7 N2 120.73(16)
N1 C7 N2 114.78(15)
N2 C8 N4 125.49(17)
N2 C8 S1 112.18(14)
N4 C8 S1 122.33(14)
C10 C9 C14 122.1(2)
C10 C9 N4 119.0(2)
C14 C9 N4 118.9(2)
C11 C10 C9 117.5(2)
C11 C10 C17 120.9(2)
C9 C10 C17 121.6(2)
C12 C11 C10 122.4(3)
C12 C11 H11 118.8
C10 C11 H11 118.8
C13 C12 C11 118.3(2)
C13 C12 C16 121.4(4)
C11 C12 C16 120.3(4)
C12 C13 C14 122.1(3)
C12 C13 H13 119.0
C14 C13 H13 119.0
C9 C14 C13 117.7(3)
C9 C14 C15 120.8(2)
C13 C14 C15 121.6(3)
C14 C15 H15A 109.5
C14 C15 H15B 109.5
H15A C15 H15B 109.5
C14 C15 H15C 109.5
H15A C15 H15C 109.5
H15B C15 H15C 109.5
C12 C16 H16A 109.5
C12 C16 H16B 109.5
H16A C16 H16B 109.5
C12 C16 H16C 109.5
H16A C16 H16C 109.5
H16B C16 H16C 109.5
C10 C17 H17A 109.5
C10 C17 H17B 109.5
H17A C17 H17B 109.5
C10 C17 H17C 109.5
H17A C17 H17C 109.5
H17B C17 H17C 109.5
C19 C18 C23 119.7(2)
C19 C18 H18 120.2
C23 C18 H18 120.2
C20 C19 C18 121.5(2)
C20 C19 H19 119.3
C18 C19 H19 119.3
C19 C20 C21 118.8(2)
C19 C20 H20 120.6
C21 C20 H20 120.6
C22 C21 C20 120.5(2)
C22 C21 H21 119.7
C20 C21 H21 119.7
C21 C22 C23 120.6(2)
C21 C22 H22 119.7
C23 C22 H22 119.7
C18 C23 C22 118.91(19)
C18 C23 N5 123.81(19)
C22 C23 N5 117.14(18)
N7 C24 N5 123.92(17)
N7 C24 N6 120.58(17)
N5 C24 N6 115.49(16)
N6 C25 N8 124.05(17)
N6 C25 S2 112.13(14)
N8 C25 S2 123.77(15)
C31 C26 C27 121.30(19)
C31 C26 N8 119.32(19)
C27 C26 N8 119.3(2)
C28 C27 C26 117.9(2)
C28 C27 C33 120.7(2)
C26 C27 C33 121.4(2)
C29 C28 C27 122.4(2)
C29 C28 H28 118.8
C27 C28 H28 118.8
C28 C29 C30 118.0(2)
C28 C29 C34 121.1(2)
C30 C29 C34 120.9(2)
C29 C30 C31 122.0(2)
C29 C30 H30 119.0
C31 C30 H30 119.0
C26 C31 C30 118.4(2)
C26 C31 C32 121.0(2)
C30 C31 C32 120.6(2)
C31 C32 H32A 109.5
C31 C32 H32B 109.5
H32A C32 H32B 109.5
C31 C32 H32C 109.5
H32A C32 H32C 109.5
H32B C32 H32C 109.5
C27 C33 H33A 109.5
C27 C33 H33B 109.5
H33A C33 H33B 109.5
C27 C33 H33C 109.5
H33A C33 H33C 109.5
H33B C33 H33C 109.5
C29 C34 H34A 109.5
C29 C34 H34B 109.5
H34A C34 H34B 109.5
C29 C34 H34C 109.5
H34A C34 H34C 109.5
H34B C34 H34C 109.5

loop_
_geom_bond_atom_site_label_1
_geom_bond_atom_site_label_2
_geom_bond_distance
S1 N3 1.6811(17)
S1 C8 1.742(2)
S2 N7 1.6848(18)
S2 C25 1.738(2)
N1 C7 1.366(2)
N1 C6 1.401(2)
N1 H1N 0.8600
N2 C8 1.314(2)
N2 C7 1.379(2)
N3 C7 1.315(2)
N4 C8 1.339(2)
N4 C9 1.436(2)
N4 H2N 0.8600
N5 C24 1.373(2)
N5 C23 1.401(2)
N5 H3N 0.8600
N6 C25 1.316(2)
N6 C24 1.374(2)
N7 C24 1.315(2)
N8 C25 1.343(2)
N8 C26 1.441(2)
N8 H8 0.8600
C1 C2 1.381(3)
C1 C6 1.394(3)
C1 H1 0.9300
C2 C3 1.374(3)
C2 H2 0.9300
C3 C4 1.374(3)
C3 H3 0.9300
C4 C5 1.376(3)
C4 H4 0.9300
C5 C6 1.382(3)
C5 H5 0.9300
C9 C10 1.394(3)
C9 C14 1.395(3)
C10 C11 1.388(3)
C10 C17 1.503(4)
C11 C12 1.387(5)
C11 H11 0.9300
C12 C13 1.377(5)
C12 C16 1.516(3)
C13 C14 1.395(4)
C13 H13 0.9300
C14 C15 1.501(4)
C15 H15A 0.9600
C15 H15B 0.9600
C15 H15C 0.9600
C16 H16A 0.9600
C16 H16B 0.9600
C16 H16C 0.9600
C17 H17A 0.9600
C17 H17B 0.9600
C17 H17C 0.9600
C18 C19 1.383(3)
C18 C23 1.385(3)
C18 H18 0.9300
C19 C20 1.378(4)
C19 H19 0.9300
C20 C21 1.381(4)
C20 H20 0.9300
C21 C22 1.377(3)
C21 H21 0.9300
C22 C23 1.395(3)
C22 H22 0.9300
C26 C31 1.388(3)
C26 C27 1.399(3)
C27 C28 1.392(3)
C27 C33 1.510(3)
C28 C29 1.379(3)
C28 H28 0.9300
C29 C30 1.386(3)
C29 C34 1.507(3)
C30 C31 1.392(3)
C30 H30 0.9300
C31 C32 1.518(3)
C32 H32A 0.9600
C32 H32B 0.9600
C32 H32C 0.9600
C33 H33A 0.9600
C33 H33B 0.9600
C33 H33C 0.9600
C34 H34A 0.9600
C34 H34B 0.9600
C34 H34C 0.9600

loop_
_geom_torsion_atom_site_label_1
_geom_torsion_atom_site_label_2
_geom_torsion_atom_site_label_3
_geom_torsion_atom_site_label_4
_geom_torsion
C8 S1 N3 C7 0.16(14)
C25 S2 N7 C24 0.11(15)
C6 C1 C2 C3 0.7(3)
C1 C2 C3 C4 1.2(3)
C2 C3 C4 C5 -0.5(4)
C3 C4 C5 C6 -2.2(4)
C4 C5 C6 C1 4.0(3)
C4 C5 C6 N1 -176.66(19)
C2 C1 C6 C5 -3.3(3)
C2 C1 C6 N1 177.38(19)
C7 N1 C6 C5 7.5(3)
C7 N1 C6 C1 -173.15(19)
S1 N3 C7 N1 -179.92(15)
S1 N3 C7 N2 -1.1(2)
C6 N1 C7 N3 -5.5(3)
C6 N1 C7 N2 175.64(17)
C8 N2 C7 N3 1.7(2)
C8 N2 C7 N1 -179.37(16)
C7 N2 C8 N4 178.54(18)
C7 N2 C8 S1 -1.41(19)
C9 N4 C8 N2 174.97(19)
C9 N4 C8 S1 -5.1(3)
N3 S1 C8 N2 0.78(15)
N3 S1 C8 N4 -179.16(17)
C8 N4 C9 C10 96.0(2)
C8 N4 C9 C14 -83.7(2)
C14 C9 C10 C11 -1.7(3)
N4 C9 C10 C11 178.52(18)
C14 C9 C10 C17 176.8(2)
N4 C9 C10 C17 -3.0(3)
C9 C10 C11 C12 2.0(3)
C17 C10 C11 C12 -176.5(2)
C10 C11 C12 C13 -0.6(4)
C10 C11 C12 C16 -179.4(2)
C11 C12 C13 C14 -1.3(4)
C16 C12 C13 C14 177.5(2)
C10 C9 C14 C13 -0.1(3)
N4 C9 C14 C13 179.71(19)
C10 C9 C14 C15 179.1(2)
N4 C9 C14 C15 -1.1(3)
C12 C13 C14 C9 1.6(4)
C12 C13 C14 C15 -177.6(3)
C23 C18 C19 C20 1.3(4)
C18 C19 C20 C21 0.6(4)
C19 C20 C21 C22 -1.6(4)
C20 C21 C22 C23 0.8(4)
C19 C18 C23 C22 -2.0(3)
C19 C18 C23 N5 173.6(2)
C21 C22 C23 C18 1.0(3)
C21 C22 C23 N5 -174.8(2)
C24 N5 C23 C18 7.6(3)
C24 N5 C23 C22 -176.71(19)
S2 N7 C24 N5 178.72(16)
S2 N7 C24 N6 -0.5(2)
C23 N5 C24 N7 29.2(3)
C23 N5 C24 N6 -151.53(19)
C25 N6 C24 N7 0.8(3)
C25 N6 C24 N5 -178.54(17)
C24 N6 C25 N8 -178.26(19)
C24 N6 C25 S2 -0.6(2)
C26 N8 C25 N6 178.15(19)
C26 N8 C25 S2 0.8(3)
N7 S2 C25 N6 0.30(16)
N7 S2 C25 N8 177.97(18)
C25 N8 C26 C31 -85.1(3)
C25 N8 C26 C27 97.2(2)
C31 C26 C27 C28 -0.1(3)
N8 C26 C27 C28 177.57(18)
C31 C26 C27 C33 -179.1(2)
N8 C26 C27 C33 -1.4(3)
C26 C27 C28 C29 1.0(3)
C33 C27 C28 C29 -179.9(2)
C27 C28 C29 C30 -1.2(3)
C27 C28 C29 C34 179.0(2)
C28 C29 C30 C31 0.4(3)
C34 C29 C30 C31 -179.8(2)
C27 C26 C31 C30 -0.7(3)
N8 C26 C31 C30 -178.30(18)
C27 C26 C31 C32 177.9(2)
N8 C26 C31 C32 0.2(3)
C29 C30 C31 C26 0.5(3)
C29 C30 C31 C32 -178.1(2)
